data_4001798
loop_
_publ_author_name
'Abakumov, Artem M.'
'Erni, Rolf'
'Tsirlin, Alexander A.'
'Rossell, Marta D.'
'Batuk, Dmitry'
'N\'enert, Gwilherm'
'Van Tendeloo, Gustaaf'

_publ_section_title
;
 Frustrated Octahedral Tilting Distortion in the Incommensurately
 Modulated Li3xNd2/3--xTiO3 Perovskites
;
_journal_issue 13
_journal_name_full 'Chemistry of Materials'
_journal_page_first 2670
_journal_page_last 2683
_journal_paper_doi 10.1021/cm4012052
_journal_volume 25
_journal_year 2013
_chemical_formula_sum 'Li25 Nd125 O600 Ti200'
_space_group_IT_number 25
_symmetry_space_group_name_Hall 'P -2 2'
_symmetry_space_group_name_H-M 'P 2 m m'
_cell_angle_alpha 90.0000
_cell_angle_beta 90.0000
_cell_angle_gamma 90.0000
_cell_formula_units_Z 1
_cell_length_a 38.310600
_cell_length_b 38.279869
_cell_length_c 7.724372
_cell_volume 11327.983
_cod_data_source_file cm4012052_si_004.cif
_cod_data_source_block X
_cod_database_code 4001798

loop_
_symmetry_equiv_pos_as_xyz
x,y,z
x,y,-z
x,-y,-z
x,-y,z

loop_
_atom_site_label
_atom_site_type_symbol
_atom_site_fract_x
_atom_site_fract_y
_atom_site_fract_z
_atom_site_occupancy
_atom_site_B_iso_or_equiv
Nd1 Nd 0.050622 0.799262 0.000000 1.0000 0.000
Nd3 Nd 0.150774 0.799845 0.000000 1.0000 0.000
Nd5 Nd 0.249923 0.800386 0.000000 1.0000 0.000
Nd7 Nd 0.349121 0.799944 0.000000 1.0000 0.000
Nd9 Nd 0.449346 0.799225 0.000000 1.0000 0.000
Nd11 Nd 0.549087 0.798628 0.000000 1.0000 0.000
Nd13 Nd 0.651344 0.799276 0.000000 1.0000 0.000
Nd15 Nd 0.750038 0.795631 0.000000 1.0000 0.000
Nd17 Nd 0.848749 0.799518 0.000000 1.0000 0.000
Nd19 Nd 0.950921 0.798788 0.000000 1.0000 0.000
Nd21 Nd 0.052598 0.900896 0.000000 1.0000 0.000
Nd23 Nd 0.152322 0.897605 0.000000 1.0000 0.000
Nd25 Nd 0.249999 0.900786 0.000000 1.0000 0.000
Nd27 Nd 0.347499 0.897634 0.000000 1.0000 0.000
Nd29 Nd 0.447216 0.900822 0.000000 1.0000 0.000
Nd31 Nd 0.552137 0.897239 0.000000 1.0000 0.000
Nd33 Nd 0.650559 0.898049 0.000000 1.0000 0.000
Nd35 Nd 0.750085 0.897462 0.000000 1.0000 0.000
Nd37 Nd 0.849548 0.898171 0.000000 1.0000 0.000
Nd39 Nd 0.947924 0.897299 0.000000 1.0000 0.000
Nd41 Nd 0.048793 0.000000 0.000000 1.0000 0.000
Nd42 Nd 0.151093 0.000000 0.000000 1.0000 0.000
Nd43 Nd 0.250814 0.000000 0.000000 1.0000 0.000
Nd44 Nd 0.348848 0.000000 0.000000 1.0000 0.000
Nd45 Nd 0.450973 0.000000 0.000000 1.0000 0.000
Nd46 Nd 0.548731 0.000000 0.000000 1.0000 0.000
Nd47 Nd 0.653050 0.000000 0.000000 1.0000 0.000
Nd48 Nd 0.749762 0.000000 0.000000 1.0000 0.000
Nd49 Nd 0.849066 0.000000 0.000000 1.0000 0.000
Nd50 Nd 0.951075 0.000000 0.000000 1.0000 0.000
Nd51 Nd 0.052598 0.299610 0.000000 1.0000 0.000
Nd53 Nd 0.151723 0.297035 0.000000 1.0000 0.000
Nd55 Nd 0.249928 0.298860 0.000000 1.0000 0.000
Nd57 Nd 0.348256 0.297008 0.000000 1.0000 0.000
Nd59 Nd 0.447631 0.299485 0.000000 1.0000 0.000
Nd61 Nd 0.551565 0.299552 0.000000 1.0000 0.000
Nd63 Nd 0.652263 0.300019 0.000000 1.0000 0.000
Nd65 Nd 0.749996 0.299859 0.000000 1.0000 0.000
Nd67 Nd 0.847645 0.299927 0.000000 1.0000 0.000
Nd69 Nd 0.948490 0.299392 0.000000 1.0000 0.000
Nd71 Nd 0.049368 0.400260 0.000000 1.0000 0.000
Nd73 Nd 0.152157 0.397600 0.000000 1.0000 0.000
Nd75 Nd 0.249785 0.396548 0.000000 1.0000 0.000
Nd77 Nd 0.347134 0.397748 0.000000 1.0000 0.000
Nd79 Nd 0.451261 0.400351 0.000000 1.0000 0.000
Nd81 Nd 0.548233 0.398005 0.000000 1.0000 0.000
Nd83 Nd 0.650710 0.401566 0.000000 1.0000 0.000
Nd85 Nd 0.749589 0.397267 0.000000 1.0000 0.000
Nd87 Nd 0.848957 0.401266 0.000000 1.0000 0.000
Nd89 Nd 0.951455 0.397745 0.000000 1.0000 0.000
Nd91 Nd 0.152007 0.500000 0.000000 1.0000 0.000
Nd92 Nd 0.249871 0.500000 0.000000 1.0000 0.000
Nd93 Nd 0.348206 0.500000 0.000000 1.0000 0.000
Nd94 Nd 0.446271 0.500000 0.000000 1.0000 0.000
Nd95 Nd 0.551288 0.500000 0.000000 1.0000 0.000
Nd96 Nd 0.651089 0.500000 0.000000 1.0000 0.000
Nd97 Nd 0.749874 0.500000 0.000000 1.0000 0.000
Nd98 Nd 0.848465 0.500000 0.000000 1.0000 0.000
Nd99 Nd 0.948683 0.500000 0.000000 1.0000 0.000
Nd10 Nd 0.054501 0.500000 0.000000 1.0000 0.000
Nd10 Nd 0.347248 0.898389 0.500000 1.0000 0.000
Nd10 Nd 0.550619 0.900328 0.500000 1.0000 0.000
Nd10 Nd 0.749587 0.898436 0.500000 1.0000 0.000
Nd10 Nd 0.948594 0.901231 0.500000 1.0000 0.000
Nd10 Nd 0.150943 0.301104 0.500000 1.0000 0.000
Nd11 Nd 0.348575 0.300851 0.500000 1.0000 0.000
Nd11 Nd 0.550515 0.298184 0.500000 1.0000 0.000
Nd11 Nd 0.750007 0.298361 0.500000 1.0000 0.000
Nd11 Nd 0.949035 0.297509 0.500000 1.0000 0.000
Nd11 Nd 0.152531 0.898220 0.500000 1.0000 0.000
Nd12 Nd 0.150711 0.500000 0.500000 1.0000 0.000
Nd12 Nd 0.348883 0.500000 0.500000 1.0000 0.000
Nd12 Nd 0.554520 0.500000 0.500000 1.0000 0.000
Nd12 Nd 0.749903 0.500000 0.500000 1.0000 0.000
Nd12 Nd 0.944549 0.500000 0.500000 1.0000 0.000
Li1 Li 0.036183 0.805531 0.500000 1.0000 0.000
Li3 Li 0.249882 0.794427 0.500000 1.0000 0.000
Li5 Li 0.463713 0.805361 0.500000 1.0000 0.000
Li7 Li 0.648119 0.785022 0.500000 1.0000 0.000
Li9 Li 0.851856 0.785245 0.500000 1.0000 0.000
Li11 Li 0.033687 0.000000 0.500000 1.0000 0.000
Li12 Li 0.240609 0.000000 0.500000 1.0000 0.000
Li13 Li 0.466038 0.000000 0.500000 1.0000 0.000
Li14 Li 0.640707 0.000000 0.500000 1.0000 0.000
Li15 Li 0.820206 0.000000 0.500000 1.0000 0.000
Li16 Li 0.029726 0.396259 0.500000 1.0000 0.000
Li18 Li 0.249152 0.381112 0.500000 1.0000 0.000
Li20 Li 0.441397 0.387526 0.500000 1.0000 0.000
Li22 Li 0.646184 0.386416 0.500000 1.0000 0.000
Li24 Li 0.853847 0.390022 0.500000 1.0000 0.000
Ti1 Ti 0.999396 0.749210 0.263269 1.0000 0.000
Ti5 Ti 0.100604 0.750420 0.263269 1.0000 0.000
Ti9 Ti 0.199396 0.749400 0.263269 1.0000 0.000
Ti13 Ti 0.300604 0.749400 0.263269 1.0000 0.000
Ti17 Ti 0.399396 0.750420 0.263269 1.0000 0.000
Ti21 Ti 0.500604 0.749210 0.263269 1.0000 0.000
Ti25 Ti 0.599396 0.750859 0.263269 1.0000 0.000
Ti29 Ti 0.700604 0.750111 0.263269 1.0000 0.000
Ti33 Ti 0.799396 0.750111 0.263269 1.0000 0.000
Ti37 Ti 0.900604 0.750859 0.263269 1.0000 0.000
Ti41 Ti 0.001270 0.850791 0.263269 1.0000 0.000
Ti45 Ti 0.100144 0.849183 0.264048 1.0000 0.000
Ti49 Ti 0.200730 0.849957 0.264529 1.0000 0.000
Ti53 Ti 0.299270 0.849957 0.264529 1.0000 0.000
Ti57 Ti 0.399856 0.849183 0.264048 1.0000 0.000
Ti61 Ti 0.498730 0.850791 0.263269 1.0000 0.000
Ti65 Ti 0.599856 0.849538 0.262490 1.0000 0.000
Ti69 Ti 0.699270 0.850532 0.262009 1.0000 0.000
Ti73 Ti 0.800730 0.850532 0.262009 1.0000 0.000
Ti77 Ti 0.900144 0.849538 0.262490 1.0000 0.000
Ti81 Ti 0.001078 0.949209 0.263269 1.0000 0.000
Ti85 Ti 0.101210 0.950572 0.264529 1.0000 0.000
Ti89 Ti 0.200204 0.949646 0.265308 1.0000 0.000
Ti93 Ti 0.299796 0.949646 0.265308 1.0000 0.000
Ti97 Ti 0.398790 0.950572 0.264529 1.0000 0.000
Ti10 Ti 0.498922 0.949209 0.263269 1.0000 0.000
Ti10 Ti 0.598790 0.950707 0.262009 1.0000 0.000
Ti10 Ti 0.699796 0.949866 0.261230 1.0000 0.000
Ti11 Ti 0.800204 0.949866 0.261230 1.0000 0.000
Ti11 Ti 0.901210 0.950707 0.262009 1.0000 0.000
Ti12 Ti 0.999707 0.349209 0.263269 1.0000 0.000
Ti12 Ti 0.098879 0.350817 0.262490 1.0000 0.000
Ti12 Ti 0.200247 0.350043 0.262009 1.0000 0.000
Ti13 Ti 0.299753 0.350043 0.262009 1.0000 0.000
Ti13 Ti 0.401121 0.350817 0.262490 1.0000 0.000
Ti14 Ti 0.500293 0.349209 0.263269 1.0000 0.000
Ti14 Ti 0.601121 0.350462 0.264048 1.0000 0.000
Ti14 Ti 0.699753 0.349468 0.264529 1.0000 0.000
Ti15 Ti 0.800247 0.349468 0.264529 1.0000 0.000
Ti15 Ti 0.898879 0.350462 0.264048 1.0000 0.000
Ti16 Ti 0.998549 0.450791 0.263269 1.0000 0.000
Ti16 Ti 0.099164 0.449428 0.262009 1.0000 0.000
Ti16 Ti 0.199423 0.450354 0.261230 1.0000 0.000
Ti17 Ti 0.300577 0.450354 0.261230 1.0000 0.000
Ti17 Ti 0.400836 0.449428 0.262009 1.0000 0.000
Ti18 Ti 0.501451 0.450791 0.263269 1.0000 0.000
Ti18 Ti 0.600836 0.449293 0.264529 1.0000 0.000
Ti18 Ti 0.700577 0.450134 0.265308 1.0000 0.000
Ti19 Ti 0.799423 0.450134 0.265308 1.0000 0.000
Ti19 Ti 0.899164 0.449293 0.264529 1.0000 0.000
O1 O 0.990511 0.740571 0.000000 1.0000 0.000
O3 O 0.105905 0.758756 0.000000 1.0000 0.000
O5 O 0.188296 0.748911 0.000000 1.0000 0.000
O7 O 0.311704 0.748911 0.000000 1.0000 0.000
O9 O 0.394095 0.758756 0.000000 1.0000 0.000
O11 O 0.509489 0.740571 0.000000 1.0000 0.000
O13 O 0.586927 0.756501 0.000000 1.0000 0.000
O15 O 0.707274 0.745261 0.000000 1.0000 0.000
O17 O 0.792726 0.745261 0.000000 1.0000 0.000
O19 O 0.913073 0.756501 0.000000 1.0000 0.000
O21 O 0.006842 0.863020 0.000000 1.0000 0.000
O23 O 0.088065 0.846874 0.000000 1.0000 0.000
O25 O 0.205204 0.857981 0.000000 1.0000 0.000
O27 O 0.294796 0.857981 0.000000 1.0000 0.000
O29 O 0.411935 0.846874 0.000000 1.0000 0.000
O31 O 0.493158 0.863020 0.000000 1.0000 0.000
O33 O 0.604767 0.845050 0.000000 1.0000 0.000
O35 O 0.690366 0.855028 0.000000 1.0000 0.000
O37 O 0.809634 0.855028 0.000000 1.0000 0.000
O39 O 0.895233 0.845050 0.000000 1.0000 0.000
O41 O 0.995718 0.942790 0.000000 1.0000 0.000
O43 O 0.098256 0.960196 0.000000 1.0000 0.000
O45 O 0.194436 0.949869 0.000000 1.0000 0.000
O47 O 0.305564 0.949869 0.000000 1.0000 0.000
O49 O 0.401744 0.960196 0.000000 1.0000 0.000
O51 O 0.504282 0.942790 0.000000 1.0000 0.000
O53 O 0.594576 0.959499 0.000000 1.0000 0.000
O55 O 0.701134 0.948741 0.000000 1.0000 0.000
O57 O 0.798866 0.948741 0.000000 1.0000 0.000
O59 O 0.905424 0.959499 0.000000 1.0000 0.000
O61 O 0.008511 0.344161 0.000000 1.0000 0.000
O63 O 0.089414 0.360307 0.000000 1.0000 0.000
O65 O 0.205719 0.349201 0.000000 1.0000 0.000
O67 O 0.294281 0.349201 0.000000 1.0000 0.000
O69 O 0.410586 0.360307 0.000000 1.0000 0.000
O71 O 0.491489 0.344161 0.000000 1.0000 0.000
O73 O 0.603418 0.362132 0.000000 1.0000 0.000
O75 O 0.689851 0.352153 0.000000 1.0000 0.000
O77 O 0.810149 0.352153 0.000000 1.0000 0.000
O79 O 0.896582 0.362132 0.000000 1.0000 0.000
O81 O 0.998417 0.461649 0.000000 1.0000 0.000
O83 O 0.100440 0.444242 0.000000 1.0000 0.000
O85 O 0.195270 0.454569 0.000000 1.0000 0.000
O87 O 0.304730 0.454569 0.000000 1.0000 0.000
O89 O 0.399560 0.444242 0.000000 1.0000 0.000
O91 O 0.501583 0.461649 0.000000 1.0000 0.000
O93 O 0.592392 0.444939 0.000000 1.0000 0.000
O95 O 0.700300 0.455697 0.000000 1.0000 0.000
O97 O 0.799700 0.455697 0.000000 1.0000 0.000
O99 O 0.907608 0.444939 0.000000 1.0000 0.000
O101 O 0.009691 0.759754 0.500000 1.0000 0.000
O103 O 0.093525 0.738495 0.500000 1.0000 0.000
O105 O 0.211678 0.747166 0.500000 1.0000 0.000
O107 O 0.288322 0.747166 0.500000 1.0000 0.000
O109 O 0.406475 0.738495 0.500000 1.0000 0.000
O111 O 0.490309 0.759754 0.500000 1.0000 0.000
O113 O 0.612906 0.745723 0.500000 1.0000 0.000
O115 O 0.692296 0.758862 0.500000 1.0000 0.000
O117 O 0.807704 0.758862 0.500000 1.0000 0.000
O119 O 0.887094 0.745723 0.500000 1.0000 0.000
O121 O 0.993491 0.840636 0.500000 1.0000 0.000
O123 O 0.112132 0.855357 0.500000 1.0000 0.000
O125 O 0.194558 0.842645 0.500000 1.0000 0.000
O127 O 0.305442 0.842645 0.500000 1.0000 0.000
O129 O 0.387868 0.855357 0.500000 1.0000 0.000
O131 O 0.506509 0.840636 0.500000 1.0000 0.000
O133 O 0.594299 0.861205 0.500000 1.0000 0.000
O135 O 0.709416 0.852107 0.500000 1.0000 0.000
O137 O 0.790584 0.852107 0.500000 1.0000 0.000
O139 O 0.905701 0.861205 0.500000 1.0000 0.000
O141 O 0.005148 0.959995 0.500000 1.0000 0.000
O143 O 0.101963 0.941233 0.500000 1.0000 0.000
O145 O 0.205647 0.951448 0.500000 1.0000 0.000
O147 O 0.294353 0.951448 0.500000 1.0000 0.000
O149 O 0.398037 0.941233 0.500000 1.0000 0.000
O151 O 0.494852 0.959995 0.500000 1.0000 0.000
O153 O 0.604468 0.943467 0.500000 1.0000 0.000
O155 O 0.698327 0.955062 0.500000 1.0000 0.000
O157 O 0.801673 0.955062 0.500000 1.0000 0.000
O159 O 0.895532 0.943467 0.500000 1.0000 0.000
O161 O 0.990829 0.360144 0.500000 1.0000 0.000
O163 O 0.109979 0.345423 0.500000 1.0000 0.000
O165 O 0.193736 0.358135 0.500000 1.0000 0.000
O167 O 0.306264 0.358135 0.500000 1.0000 0.000
O169 O 0.390021 0.345423 0.500000 1.0000 0.000
O171 O 0.509171 0.360144 0.500000 1.0000 0.000
O173 O 0.596452 0.339575 0.500000 1.0000 0.000
O175 O 0.710239 0.348673 0.500000 1.0000 0.000
O177 O 0.789761 0.348673 0.500000 1.0000 0.000
O179 O 0.903548 0.339575 0.500000 1.0000 0.000
O181 O 0.000841 0.440487 0.500000 1.0000 0.000
O183 O 0.098479 0.459249 0.500000 1.0000 0.000
O185 O 0.204317 0.449034 0.500000 1.0000 0.000
O187 O 0.295683 0.449034 0.500000 1.0000 0.000
O189 O 0.401521 0.459249 0.500000 1.0000 0.000
O191 O 0.499159 0.440487 0.500000 1.0000 0.000
O193 O 0.607952 0.457016 0.500000 1.0000 0.000
O195 O 0.699658 0.445420 0.500000 1.0000 0.000
O197 O 0.800342 0.445420 0.500000 1.0000 0.000
O199 O 0.892048 0.457016 0.500000 1.0000 0.000
O201 O 0.050421 0.751401 0.191154 1.0000 0.000
O205 O 0.150682 0.743204 0.295696 1.0000 0.000
O209 O 0.250000 0.754532 0.207327 1.0000 0.000
O213 O 0.349318 0.743204 0.295696 1.0000 0.000
O217 O 0.449579 0.751401 0.191154 1.0000 0.000
O221 O 0.550421 0.752596 0.285700 1.0000 0.000
O225 O 0.650682 0.746333 0.201150 1.0000 0.000
O229 O 0.750000 0.758400 0.301873 1.0000 0.000
O233 O 0.849318 0.746333 0.201150 1.0000 0.000
O237 O 0.949579 0.752596 0.285700 1.0000 0.000
O241 O 0.050467 0.841628 0.272471 1.0000 0.000
O245 O 0.150710 0.850620 0.211343 1.0000 0.000
O249 O 0.250000 0.836079 0.296060 1.0000 0.000
O253 O 0.349290 0.850621 0.211343 1.0000 0.000
O257 O 0.449533 0.841628 0.272471 1.0000 0.000
O261 O 0.550376 0.845140 0.189348 1.0000 0.000
O265 O 0.650654 0.850606 0.270466 1.0000 0.000
O269 O 0.750000 0.841753 0.198104 1.0000 0.000
O273 O 0.849346 0.850606 0.270466 1.0000 0.000
O277 O 0.949624 0.845140 0.189348 1.0000 0.000
O281 O 0.050495 0.951019 0.209504 1.0000 0.000
O285 O 0.150727 0.939372 0.257398 1.0000 0.000
O289 O 0.250000 0.955074 0.237676 1.0000 0.000
O293 O 0.349273 0.939372 0.257398 1.0000 0.000
O297 O 0.449505 0.951019 0.209504 1.0000 0.000
O301 O 0.550348 0.947269 0.227987 1.0000 0.000
O305 O 0.650636 0.944458 0.200083 1.0000 0.000
O309 O 0.750000 0.952150 0.232160 1.0000 0.000
O313 O 0.849364 0.944458 0.200083 1.0000 0.000
O317 O 0.949652 0.947269 0.227987 1.0000 0.000
O321 O 0.050376 0.346591 0.265838 1.0000 0.000
O325 O 0.150654 0.342689 0.193977 1.0000 0.000
O329 O 0.250000 0.352140 0.274594 1.0000 0.000
O333 O 0.349346 0.342689 0.193977 1.0000 0.000
O337 O 0.449624 0.346591 0.265838 1.0000 0.000
O341 O 0.550467 0.348170 0.195981 1.0000 0.000
O345 O 0.650710 0.337612 0.287832 1.0000 0.000
O349 O 0.750000 0.351557 0.219570 1.0000 0.000
O353 O 0.849290 0.337612 0.287833 1.0000 0.000
O357 O 0.949533 0.348170 0.195981 1.0000 0.000
O361 O 0.050348 0.447392 0.198771 1.0000 0.000
O365 O 0.150636 0.450801 0.229299 1.0000 0.000
O369 O 0.250000 0.443337 0.202943 1.0000 0.000
O373 O 0.349364 0.450801 0.229299 1.0000 0.000
O377 O 0.449652 0.447392 0.198771 1.0000 0.000
O381 O 0.550495 0.442904 0.238720 1.0000 0.000
O385 O 0.650727 0.453953 0.228182 1.0000 0.000
O389 O 0.750000 0.438023 0.266892 1.0000 0.000
O393 O 0.849273 0.453953 0.228182 1.0000 0.000
O397 O 0.949505 0.442904 0.238720 1.0000 0.000
O401 O 0.999019 0.798946 0.173663 1.0000 0.000
O405 O 0.108671 0.799186 0.251072 1.0000 0.000
O409 O 0.197156 0.799334 0.202771 1.0000 0.000
O413 O 0.302844 0.799334 0.202771 1.0000 0.000
O417 O 0.391329 0.799186 0.251072 1.0000 0.000
O421 O 0.500981 0.798946 0.173663 1.0000 0.000
O425 O 0.606162 0.798706 0.251816 1.0000 0.000
O429 O 0.699327 0.798557 0.203974 1.0000 0.000
O433 O 0.800673 0.798557 0.203975 1.0000 0.000
O437 O 0.893838 0.798706 0.251816 1.0000 0.000
O441 O 0.003360 0.898294 0.284091 1.0000 0.000
O445 O 0.099100 0.898442 0.205336 1.0000 0.000
O449 O 0.210506 0.898534 0.252806 1.0000 0.000
O453 O 0.289494 0.898534 0.252806 1.0000 0.000
O457 O 0.400900 0.898442 0.205336 1.0000 0.000
O461 O 0.496640 0.898294 0.284091 1.0000 0.000
O465 O 0.604388 0.898146 0.207284 1.0000 0.000
O469 O 0.704333 0.898054 0.255957 1.0000 0.000
O473 O 0.795667 0.898054 0.255957 1.0000 0.000
O477 O 0.895612 0.898146 0.207284 1.0000 0.000
O481 O 0.996825 0.000000 0.213201 1.0000 0.000
O483 O 0.111476 0.000000 0.289778 1.0000 0.000
O485 O 0.194729 0.000000 0.240963 1.0000 0.000
O487 O 0.305271 0.000000 0.240963 1.0000 0.000
O489 O 0.388524 0.000000 0.289778 1.0000 0.000
O491 O 0.503175 0.000000 0.213201 1.0000 0.000
O493 O 0.603356 0.000000 0.292185 1.0000 0.000
O495 O 0.701755 0.000000 0.244858 1.0000 0.000
O497 O 0.798246 0.000000 0.244858 1.0000 0.000
O499 O 0.896644 0.000000 0.292185 1.0000 0.000
O501 O 0.998717 0.298946 0.259655 1.0000 0.000
O505 O 0.102754 0.298706 0.182247 1.0000 0.000
O509 O 0.206241 0.298557 0.230547 1.0000 0.000
O513 O 0.293759 0.298557 0.230548 1.0000 0.000
O517 O 0.397246 0.298706 0.182247 1.0000 0.000
O521 O 0.501283 0.298946 0.259655 1.0000 0.000
O525 O 0.600734 0.299186 0.181503 1.0000 0.000
O529 O 0.708599 0.299334 0.229344 1.0000 0.000
O533 O 0.791401 0.299334 0.229344 1.0000 0.000
O537 O 0.899266 0.299186 0.181503 1.0000 0.000
O541 O 0.002569 0.398294 0.198099 1.0000 0.000
O545 O 0.104132 0.398146 0.276853 1.0000 0.000
O549 O 0.201084 0.398054 0.229384 1.0000 0.000
O553 O 0.298916 0.398054 0.229384 1.0000 0.000
O557 O 0.395868 0.398146 0.276853 1.0000 0.000
O561 O 0.497431 0.398294 0.198099 1.0000 0.000
O565 O 0.610701 0.398442 0.274906 1.0000 0.000
O569 O 0.695400 0.398534 0.226233 1.0000 0.000
O573 O 0.804601 0.398534 0.226232 1.0000 0.000
O577 O 0.889299 0.398442 0.274906 1.0000 0.000
O581 O 0.995847 0.500000 0.299193 1.0000 0.000
O583 O 0.105012 0.500000 0.222616 1.0000 0.000
O585 O 0.203605 0.500000 0.271431 1.0000 0.000
O587 O 0.296395 0.500000 0.271431 1.0000 0.000
O589 O 0.394988 0.500000 0.222616 1.0000 0.000
O591 O 0.504153 0.500000 0.299193 1.0000 0.000
O593 O 0.598476 0.500000 0.220209 1.0000 0.000
O595 O 0.711235 0.500000 0.267536 1.0000 0.000
O597 O 0.788765 0.500000 0.267536 1.0000 0.000
O599 O 0.901524 0.500000 0.220209 1.0000 0.000
